data_1515696
loop_
_publ_author_name
'Spencer, John'
'Amin, Jahangir'
'Callear, Samantha K.'
'Tizzard, Graham J.'
'Coles, Simon J.'
'Coxhead, Peter'
'Guille, Matthew'

_publ_section_title
;
 Synthesis and evaluation of metallocene containing
 methylidene-1,3-dihydro-2H-indol-2-ones as kinase inhibitors.
;
_journal_issue 6
_journal_name_full 'Metallomics : integrated biometal science'
_journal_page_first 600
_journal_page_last 608
_journal_paper_doi 10.1039/c1mt00017a
_journal_volume 3
_journal_year 2011
_chemical_formula_moiety '(C19 H14 Br Fe N O)(unknown solvent)'
_chemical_formula_sum 'C19 H14 Br Fe N O'
_chemical_formula_weight 408.07
_chemical_name_systematic
;
?
;
_space_group_IT_number 15
_symmetry_cell_setting monoclinic
_symmetry_space_group_name_Hall '-C 2yc'
_symmetry_space_group_name_H-M 'C 1 2/c 1'
_atom_sites_solution_hydrogens geom
_atom_sites_solution_primary direct
_atom_sites_solution_secondary difmap
_audit_creation_method SHELXL-97
_cell_angle_alpha 90.00
_cell_angle_beta 101.757(2)
_cell_angle_gamma 90.00
_cell_formula_units_Z 8
_cell_length_a 30.9574(11)
_cell_length_b 16.2570(4)
_cell_length_c 7.4078(3)
_cell_measurement_reflns_used 13116
_cell_measurement_temperature 120(2)
_cell_measurement_theta_max 27.48
_cell_measurement_theta_min 2.91
_cell_volume 3649.9(2)
_computing_cell_refinement 'DENZO (Otwinowski & Minor, 1997) & COLLECT (Hooft, R.W.W., 1998)'
_computing_data_collection 'COLLECT (Hooft, R.W.W., 1998)'
_computing_data_reduction 'DENZO (Otwinowski & Minor, 1997) & COLLECT (Hooft, R.W.W., 1998)'
_computing_molecular_graphics 'OLEX2 (Dolomanov, Bourhis, Gildea, Howard & Puschmann, 2009)'
_computing_publication_material 'WINGX (Farrugia, 1998)'
_computing_structure_refinement 'SHELXL-97 (Sheldrick, 1997)'
_computing_structure_solution 'SHELXS-97 (Sheldrick, 1997)'
_diffrn_ambient_temperature 120(2)
_diffrn_detector_area_resol_mean 66.065
_diffrn_measured_fraction_theta_full 0.992
_diffrn_measured_fraction_theta_max 0.992
_diffrn_measurement_device_type 'Bruker-Nonius APEX II CCD camera on \k-goniostat'
_diffrn_measurement_method '\f & \w scans to fill the asymmetric unit'
_diffrn_radiation_monochromator '10cm confocal mirrors'
_diffrn_radiation_source 'Bruker Nonius FR591 Rotating Anode'
_diffrn_radiation_type MoK\a
_diffrn_radiation_wavelength 0.71073
_diffrn_reflns_av_R_equivalents 0.0881
_diffrn_reflns_av_sigmaI/netI 0.0637
_diffrn_reflns_limit_h_max 40
_diffrn_reflns_limit_h_min -40
_diffrn_reflns_limit_k_max 21
_diffrn_reflns_limit_k_min -19
_diffrn_reflns_limit_l_max 9
_diffrn_reflns_limit_l_min -9
_diffrn_reflns_number 19710
_diffrn_reflns_theta_full 27.42
_diffrn_reflns_theta_max 27.42
_diffrn_reflns_theta_min 3.02
_diffrn_standards_number 0
_exptl_absorpt_coefficient_mu 3.018
_exptl_absorpt_correction_T_max 0.9704
_exptl_absorpt_correction_T_min 0.4646
_exptl_absorpt_correction_type multi-scan
_exptl_absorpt_process_details 'SADABS 2007/2 (Sheldrick, G.M., 2007)'
_exptl_crystal_colour orange
_exptl_crystal_density_diffrn 1.485
_exptl_crystal_density_method 'not measured'
_exptl_crystal_description lath
_exptl_crystal_F_000 1632
_exptl_crystal_size_max 0.30
_exptl_crystal_size_mid 0.05
_exptl_crystal_size_min 0.01
_platon_squeeze_details
;
;
_refine_diff_density_max 0.544
_refine_diff_density_min -0.575
_refine_diff_density_rms 0.120
_refine_ls_extinction_method none
_refine_ls_goodness_of_fit_ref 1.054
_refine_ls_hydrogen_treatment constr
_refine_ls_matrix_type full
_refine_ls_number_parameters 208
_refine_ls_number_reflns 4129
_refine_ls_number_restraints 0
_refine_ls_restrained_S_all 1.054
_refine_ls_R_factor_all 0.0891
_refine_ls_R_factor_gt 0.0645
_refine_ls_shift/su_max 0.001
_refine_ls_shift/su_mean 0.000
_refine_ls_structure_factor_coef Fsqd
_refine_ls_weighting_details 'calc w=1/[\s^2^(Fo^2^)+(0.0290P)^2^+39.2560P] where P=(Fo^2^+2Fc^2^)/3'
_refine_ls_weighting_scheme calc
_refine_ls_wR_factor_gt 0.1220
_refine_ls_wR_factor_ref 0.1326
_reflns_number_gt 3218
_reflns_number_total 4129
_reflns_threshold_expression >2\s(I)
_cod_data_source_file c1mt00017a.txt
_cod_data_source_block 2010src0017a
_cod_original_sg_symbol_H-M C2/c
_cod_database_code 1515696

loop_
_symmetry_equiv_pos_as_xyz
'x, y, z'
'-x, y, -z+1/2'
'x+1/2, y+1/2, z'
'-x+1/2, y+1/2, -z+1/2'
'-x, -y, -z'
'x, -y, z-1/2'
'-x+1/2, -y+1/2, -z'
'x+1/2, -y+1/2, z-1/2'

loop_
_atom_site_label
_atom_site_type_symbol
_atom_site_fract_x
_atom_site_fract_y
_atom_site_fract_z
_atom_site_U_iso_or_equiv
_atom_site_adp_type
_atom_site_occupancy
_atom_site_symmetry_multiplicity
_atom_site_calc_flag
_atom_site_refinement_flags
C1 C 0.54678(16) 0.9284(3) 0.6535(7) 0.0243(11) Uani 1 1 d .
C2 C 0.58808(15) 0.8976(3) 0.7798(6) 0.0210(10) Uani 1 1 d .
C3 C 0.61420(16) 0.9721(3) 0.8422(6) 0.0208(10) Uani 1 1 d .
C4 C 0.65485(16) 0.9861(3) 0.9551(6) 0.0207(10) Uani 1 1 d .
H4 H 0.6721 0.9419 1.0150 0.025 Uiso 1 1 calc R
C5 C 0.66971(16) 1.0672(3) 0.9785(7) 0.0232(10) Uani 1 1 d .
C6 C 0.64469(16) 1.1331(3) 0.8997(7) 0.0262(11) Uani 1 1 d .
H6 H 0.6560 1.1874 0.9189 0.031 Uiso 1 1 calc R
C7 C 0.60291(17) 1.1200(3) 0.7922(7) 0.0262(11) Uani 1 1 d .
H7 H 0.5848 1.1647 0.7404 0.031 Uiso 1 1 calc R
C8 C 0.58862(16) 1.0397(3) 0.7632(7) 0.0244(11) Uani 1 1 d .
C9 C 0.59218(16) 0.8170(3) 0.8196(7) 0.0245(11) Uani 1 1 d .
H9 H 0.5680 0.7838 0.7625 0.029 Uiso 1 1 calc R
C10 C 0.62822(17) 0.7728(3) 0.9371(7) 0.0242(10) Uani 1 1 d .
C11 C 0.67472(17) 0.7871(3) 0.9675(7) 0.0255(11) Uani 1 1 d .
H11 H 0.6888 0.8286 0.9099 0.031 Uiso 1 1 calc R
C12 C 0.69638(19) 0.7292(3) 1.0976(7) 0.0309(12) Uani 1 1 d .
H12 H 0.7273 0.7259 1.1439 0.037 Uiso 1 1 calc R
C13 C 0.66418(19) 0.6774(3) 1.1466(7) 0.0313(12) Uani 1 1 d .
H13 H 0.6697 0.6329 1.2313 0.038 Uiso 1 1 calc R
C14 C 0.62225(19) 0.7029(3) 1.0480(7) 0.0300(12) Uani 1 1 d .
H14 H 0.5948 0.6780 1.0541 0.036 Uiso 1 1 calc R
C15 C 0.6392(2) 0.6438(4) 0.5954(8) 0.0459(16) Uani 1 1 d .
H15 H 0.6176 0.6730 0.5093 0.055 Uiso 1 1 calc R
C16 C 0.6314(3) 0.5771(4) 0.7101(9) 0.0517(17) Uani 1 1 d .
H16 H 0.6034 0.5540 0.7142 0.062 Uiso 1 1 calc R
C17 C 0.6723(2) 0.5510(4) 0.8165(9) 0.0468(17) Uani 1 1 d .
H17 H 0.6765 0.5077 0.9043 0.056 Uiso 1 1 calc R
C18 C 0.7061(2) 0.6003(3) 0.7702(8) 0.0419(15) Uani 1 1 d .
H18 H 0.7368 0.5957 0.8198 0.050 Uiso 1 1 calc R
C19 C 0.6856(2) 0.6579(4) 0.6359(8) 0.0422(15) Uani 1 1 d .
H19 H 0.7004 0.6993 0.5815 0.051 Uiso 1 1 calc R
N1 N 0.54899(13) 1.0119(3) 0.6562(6) 0.0255(9) Uani 1 1 d .
H1 H 0.5280 1.0444 0.5976 0.031 Uiso 1 1 calc R
O1 O 0.51660(11) 0.8874(2) 0.5626(5) 0.0302(8) Uani 1 1 d .
Fe1 Fe 0.66117(3) 0.67120(4) 0.86985(10) 0.0273(2) Uani 1 1 d .
Br1 Br 0.726777(17) 1.08645(3) 1.12512(8) 0.03251(17) Uani 1 1 d .

loop_
_atom_site_aniso_label
_atom_site_aniso_U_11
_atom_site_aniso_U_22
_atom_site_aniso_U_33
_atom_site_aniso_U_23
_atom_site_aniso_U_13
_atom_site_aniso_U_12
C1 0.024(3) 0.028(3) 0.023(2) 0.010(2) 0.009(2) 0.004(2)
C2 0.020(2) 0.025(2) 0.017(2) 0.0046(19) 0.0017(19) 0.0022(18)
C3 0.023(2) 0.024(2) 0.017(2) -0.0022(19) 0.0070(19) 0.0025(19)
C4 0.023(2) 0.020(2) 0.020(2) 0.0015(19) 0.008(2) 0.0032(18)
C5 0.020(2) 0.027(2) 0.021(2) -0.005(2) 0.003(2) -0.0031(19)
C6 0.026(3) 0.027(3) 0.028(3) 0.000(2) 0.010(2) 0.000(2)
C7 0.029(3) 0.024(2) 0.027(3) 0.004(2) 0.011(2) 0.005(2)
C8 0.020(2) 0.033(3) 0.022(2) 0.007(2) 0.007(2) 0.004(2)
C9 0.020(2) 0.029(3) 0.023(3) -0.001(2) 0.003(2) -0.002(2)
C10 0.032(3) 0.017(2) 0.022(2) -0.001(2) 0.004(2) 0.0037(19)
C11 0.029(3) 0.021(2) 0.025(3) 0.000(2) 0.003(2) 0.006(2)
C12 0.036(3) 0.029(3) 0.025(3) -0.002(2) -0.001(2) 0.013(2)
C13 0.045(3) 0.023(3) 0.026(3) 0.007(2) 0.009(2) 0.010(2)
C14 0.042(3) 0.024(3) 0.027(3) 0.001(2) 0.012(2) -0.001(2)
C15 0.069(5) 0.042(3) 0.022(3) -0.007(3) 0.000(3) 0.011(3)
C16 0.071(5) 0.044(4) 0.041(4) -0.020(3) 0.013(3) -0.008(3)
C17 0.080(5) 0.024(3) 0.040(3) -0.003(3) 0.022(3) 0.010(3)
C18 0.061(4) 0.031(3) 0.038(3) 0.002(3) 0.018(3) 0.014(3)
C19 0.073(5) 0.035(3) 0.024(3) 0.002(3) 0.023(3) 0.013(3)
N1 0.018(2) 0.028(2) 0.030(2) 0.0070(19) 0.0028(18) 0.0069(16)
O1 0.0231(19) 0.0310(19) 0.034(2) 0.0023(16) 0.0006(16) 0.0004(15)
Fe1 0.0404(5) 0.0197(4) 0.0222(4) 0.0014(3) 0.0078(3) 0.0067(3)
Br1 0.0248(3) 0.0302(3) 0.0409(3) -0.0089(2) 0.0029(2) -0.0024(2)

loop_
_atom_type_symbol
_atom_type_description
_atom_type_scat_dispersion_real
_atom_type_scat_dispersion_imag
_atom_type_scat_source
C C 0.0033 0.0016 'International Tables Vol C Tables 4.2.6.8 and 6.1.1.4'
H H 0.0000 0.0000 'International Tables Vol C Tables 4.2.6.8 and 6.1.1.4'
N N 0.0061 0.0033 'International Tables Vol C Tables 4.2.6.8 and 6.1.1.4'
O O 0.0106 0.0060 'International Tables Vol C Tables 4.2.6.8 and 6.1.1.4'
Fe Fe 0.3463 0.8444 'International Tables Vol C Tables 4.2.6.8 and 6.1.1.4'
Br Br -0.2901 2.4595 'International Tables Vol C Tables 4.2.6.8 and 6.1.1.4'

loop_
_geom_angle_atom_site_label_1
_geom_angle_atom_site_label_2
_geom_angle_atom_site_label_3
_geom_angle
O1 C1 N1 125.5(5)
O1 C1 C2 127.7(4)
N1 C1 C2 106.8(4)
C9 C2 C3 135.2(4)
C9 C2 C1 119.4(4)
C3 C2 C1 105.2(4)
C4 C3 C8 119.3(4)
C4 C3 C2 134.3(4)
C8 C3 C2 106.5(4)
C3 C4 C5 117.9(4)
C3 C4 H4 121.1
C5 C4 H4 121.1
C6 C5 C4 122.6(5)
C6 C5 Br1 119.4(4)
C4 C5 Br1 118.0(4)
C5 C6 C7 120.0(5)
C5 C6 H6 120.0
C7 C6 H6 120.0
C8 C7 C6 117.7(5)
C8 C7 H7 121.1
C6 C7 H7 121.1
C7 C8 N1 127.7(4)
C7 C8 C3 122.5(5)
N1 C8 C3 109.8(4)
C2 C9 C10 129.7(5)
C2 C9 H9 115.2
C10 C9 H9 115.2
C11 C10 C14 106.3(4)
C11 C10 C9 129.6(4)
C14 C10 C9 124.0(5)
C11 C10 Fe1 68.6(3)
C14 C10 Fe1 68.3(3)
C9 C10 Fe1 127.5(4)
C12 C11 C10 108.8(5)
C12 C11 Fe1 70.1(3)
C10 C11 Fe1 70.4(3)
C12 C11 H11 125.6
C10 C11 H11 125.6
Fe1 C11 H11 125.4
C13 C12 C11 108.1(5)
C13 C12 Fe1 69.5(3)
C11 C12 Fe1 69.2(3)
C13 C12 H12 125.9
C11 C12 H12 125.9
Fe1 C12 H12 126.9
C12 C13 C14 108.3(4)
C12 C13 Fe1 70.1(3)
C14 C13 Fe1 69.3(3)
C12 C13 H13 125.8
C14 C13 H13 125.8
Fe1 C13 H13 126.4
C13 C14 C10 108.4(5)
C13 C14 Fe1 69.9(3)
C10 C14 Fe1 70.5(3)
C13 C14 H14 125.8
C10 C14 H14 125.8
Fe1 C14 H14 125.4
C19 C15 C16 106.3(6)
C19 C15 Fe1 68.9(3)
C16 C15 Fe1 68.8(3)
C19 C15 H15 126.8
C16 C15 H15 126.8
Fe1 C15 H15 127.0
C17 C16 C15 108.6(6)
C17 C16 Fe1 69.7(4)
C15 C16 Fe1 70.4(4)
C17 C16 H16 125.7
C15 C16 H16 125.7
Fe1 C16 H16 125.8
C18 C17 C16 108.5(6)
C18 C17 Fe1 70.5(3)
C16 C17 Fe1 69.7(3)
C18 C17 H17 125.7
C16 C17 H17 125.7
Fe1 C17 H17 125.7
C17 C18 C19 107.3(6)
C17 C18 Fe1 69.1(3)
C19 C18 Fe1 69.1(3)
C17 C18 H18 126.4
C19 C18 H18 126.4
Fe1 C18 H18 127.0
C18 C19 C15 109.2(6)
C18 C19 Fe1 70.4(3)
C15 C19 Fe1 70.3(3)
C18 C19 H19 125.4
C15 C19 H19 125.4
Fe1 C19 H19 125.5
C1 N1 C8 111.6(4)
C1 N1 H1 124.2
C8 N1 H1 124.2
C14 Fe1 C11 68.9(2)
C14 Fe1 C13 40.8(2)
C11 Fe1 C13 68.4(2)
C14 Fe1 C16 108.1(3)
C11 Fe1 C16 160.1(3)
C13 Fe1 C16 123.0(3)
C14 Fe1 C17 121.1(2)
C11 Fe1 C17 158.1(3)
C13 Fe1 C17 105.6(2)
C16 Fe1 C17 40.6(3)
C14 Fe1 C19 162.4(2)
C11 Fe1 C19 108.4(2)
C13 Fe1 C19 155.9(3)
C16 Fe1 C19 68.2(3)
C17 Fe1 C19 68.0(2)
C14 Fe1 C12 68.5(2)
C11 Fe1 C12 40.61(19)
C13 Fe1 C12 40.4(2)
C16 Fe1 C12 158.3(3)
C17 Fe1 C12 121.3(3)
C19 Fe1 C12 121.6(3)
C14 Fe1 C10 41.2(2)
C11 Fe1 C10 41.0(2)
C13 Fe1 C10 68.9(2)
C16 Fe1 C10 123.8(3)
C17 Fe1 C10 158.5(3)
C19 Fe1 C10 125.4(2)
C12 Fe1 C10 68.7(2)
C14 Fe1 C18 155.8(2)
C11 Fe1 C18 122.8(2)
C13 Fe1 C18 119.6(2)
C16 Fe1 C18 68.2(3)
C17 Fe1 C18 40.4(3)
C19 Fe1 C18 40.5(2)
C12 Fe1 C18 105.6(2)
C10 Fe1 C18 160.6(2)
C14 Fe1 C15 125.3(3)
C11 Fe1 C15 123.8(2)
C13 Fe1 C15 160.7(3)
C16 Fe1 C15 40.8(3)
C17 Fe1 C15 68.6(3)
C19 Fe1 C15 40.7(3)
C12 Fe1 C15 158.4(3)
C10 Fe1 C15 109.4(2)
C18 Fe1 C15 68.6(3)

loop_
_geom_bond_atom_site_label_1
_geom_bond_atom_site_label_2
_geom_bond_distance
C1 O1 1.231(6)
C1 N1 1.359(6)
C1 C2 1.508(7)
C2 C9 1.344(7)
C2 C3 1.477(7)
C3 C4 1.381(7)
C3 C8 1.410(7)
C4 C5 1.397(6)
C4 H4 0.9500
C5 C6 1.380(7)
C5 Br1 1.902(5)
C6 C7 1.390(7)
C6 H6 0.9500
C7 C8 1.381(7)
C7 H7 0.9500
C8 N1 1.393(6)
C9 C10 1.456(7)
C9 H9 0.9500
C10 C11 1.430(7)
C10 C14 1.436(7)
C10 Fe1 2.055(5)
C11 C12 1.414(7)
C11 Fe1 2.031(5)
C11 H11 0.9500
C12 C13 1.408(8)
C12 Fe1 2.043(5)
C12 H12 0.9500
C13 C14 1.415(8)
C13 Fe1 2.035(5)
C13 H13 0.9500
C14 Fe1 2.026(5)
C14 H14 0.9500
C15 C19 1.426(10)
C15 C16 1.428(9)
C15 Fe1 2.057(6)
C15 H15 0.9500
C16 C17 1.414(10)
C16 Fe1 2.037(6)
C16 H16 0.9500
C17 C18 1.413(9)
C17 Fe1 2.037(6)
C17 H17 0.9500
C18 C19 1.418(8)
C18 Fe1 2.056(6)
C18 H18 0.9500
C19 Fe1 2.038(5)
C19 H19 0.9500
N1 H1 0.8800

loop_
_geom_hbond_atom_site_label_D
_geom_hbond_atom_site_label_H
_geom_hbond_atom_site_label_A
_geom_hbond_distance_DH
_geom_hbond_distance_HA
_geom_hbond_distance_DA
_geom_hbond_angle_DHA
_geom_hbond_site_symmetry_A
N1 H1 O1 0.88 1.97 2.844(5) 172.6 5_676

loop_
_platon_squeeze_void_nr
_platon_squeeze_void_average_x
_platon_squeeze_void_average_y
_platon_squeeze_void_average_z
_platon_squeeze_void_volume
_platon_squeeze_void_count_electrons
_platon_squeeze_void_content
1 0.000 0.000 -0.031 342 58 ' '
2 0.500 0.500 0.016 342 58 ' '
